data_7235561
loop_
_publ_author_name
'Lin, Rui-Lian'
'Sun, Wen-Qi'
'Yao, Wen-Rui'
'Zhu, Jing'
'Liu, Jing-Xin'

_publ_section_title
;
 Anion concentration control in the self-assembly of symmetrical
 \a,\a&#x2032;,\d,\d&#x2032;-tetramethyl-cucurbit[6]uril-based tubular
 architectures
;
_journal_issue 35
_journal_name_full 'RSC Advances'
_journal_page_first 18323
_journal_paper_doi 10.1039/c4ra01671h
_journal_volume 4
_journal_year 2014
_chemical_formula_sum 'C40 H72 Cl8 Cu2 N24 O24'
_chemical_formula_weight 1683.92
_space_group_IT_number 12
_space_group_name_Hall '-C 2y'
_space_group_name_H-M_alt 'C 1 2/m 1'
_symmetry_cell_setting monoclinic
_symmetry_space_group_name_H-M 'C 1 2/m 1'
_atom_sites_solution_hydrogens geom
_atom_sites_solution_primary direct
_atom_sites_solution_secondary difmap
_audit_creation_method SHELXL-97
_cell_angle_alpha 90.00
_cell_angle_beta 116.056(4)
_cell_angle_gamma 90.00
_cell_formula_units_Z 2
_cell_length_a 12.992(6)
_cell_length_b 22.249(10)
_cell_length_c 12.953(6)
_cell_measurement_reflns_used 4409
_cell_measurement_temperature 296(2)
_cell_measurement_theta_max 26.17
_cell_measurement_theta_min 3.10
_cell_volume 3364(3)
_computing_cell_refinement 'Bruker SMART'
_computing_data_collection 'Bruker SMART'
_computing_data_reduction 'Bruker SAINT'
_computing_molecular_graphics 'Bruker SHELXTL'
_computing_publication_material 'Bruker SHELXTL'
_computing_structure_refinement 'Bruker SHELXTL'
_computing_structure_solution 'Bruker SHELXTL'
_diffrn_ambient_temperature 296(2)
_diffrn_measured_fraction_theta_full 0.984
_diffrn_measured_fraction_theta_max 0.984
_diffrn_measurement_device_type 'Bruker Smart Apex CCD area detector'
_diffrn_measurement_method 'phi and omega scans'
_diffrn_radiation_monochromator graphite
_diffrn_radiation_source 'fine-focus sealed tube'
_diffrn_radiation_type MoK\a
_diffrn_radiation_wavelength 0.71073
_diffrn_reflns_av_R_equivalents 0.0332
_diffrn_reflns_av_sigmaI/netI 0.0388
_diffrn_reflns_limit_h_max 16
_diffrn_reflns_limit_h_min -17
_diffrn_reflns_limit_k_max 27
_diffrn_reflns_limit_k_min -29
_diffrn_reflns_limit_l_max 17
_diffrn_reflns_limit_l_min -16
_diffrn_reflns_number 14532
_diffrn_reflns_theta_full 28.18
_diffrn_reflns_theta_max 28.18
_diffrn_reflns_theta_min 3.10
_diffrn_standards_decay_% none
_exptl_absorpt_coefficient_mu 1.043
_exptl_absorpt_correction_T_max 0.8593
_exptl_absorpt_correction_T_min 0.7181
_exptl_absorpt_correction_type multi-scan
_exptl_absorpt_process_details 'SADABS; Bruker, 2000'
_exptl_crystal_colour golden
_exptl_crystal_density_diffrn 1.663
_exptl_crystal_density_meas ?
_exptl_crystal_density_method 'not measured'
_exptl_crystal_description block
_exptl_crystal_F_000 1732
_exptl_crystal_size_max 0.34
_exptl_crystal_size_mid 0.31
_exptl_crystal_size_min 0.15
_refine_diff_density_max 1.208
_refine_diff_density_min -0.589
_refine_diff_density_rms 0.092
_refine_ls_extinction_method none
_refine_ls_goodness_of_fit_ref 1.030
_refine_ls_hydrogen_treatment constr
_refine_ls_matrix_type full
_refine_ls_number_parameters 226
_refine_ls_number_reflns 4180
_refine_ls_number_restraints 0
_refine_ls_restrained_S_all 1.030
_refine_ls_R_factor_all 0.0807
_refine_ls_R_factor_gt 0.0518
_refine_ls_shift/su_max 0.001
_refine_ls_shift/su_mean 0.000
_refine_ls_structure_factor_coef Fsqd
_refine_ls_weighting_details 'calc w=1/[\s^2^(Fo^2^)+(0.0878P)^2^+3.9520P] where P=(Fo^2^+2Fc^2^)/3'
_refine_ls_weighting_scheme calc
_refine_ls_wR_factor_gt 0.1376
_refine_ls_wR_factor_ref 0.1545
_reflns_number_gt 3023
_reflns_number_total 4180
_reflns_threshold_expression >2sigma(I)
_cod_data_source_file c4ra01671h1.cif
_cod_data_source_block p
_cod_depositor_comments
;
The following automatic conversions were performed:

data item '_exptl_absorpt_correction_type' value 'multi scan' was
changed to 'multi-scan' in accordance with the
/home/saulius/struct/COD-crude-data/automatic-downloads/DataCite-retrospective/RSC/depositions/lib/dictionaries/cif_core.dic
dictionary named 'cif_core.dic' version 2.4.2 last updated on
2011-04-26.

data item '_symmetry_cell_setting' value 'Monoclinic' was changed to
'monoclinic' in accordance with the
/home/saulius/struct/COD-crude-data/automatic-downloads/DataCite-retrospective/RSC/depositions/lib/dictionaries/cif_core.dic
dictionary named 'cif_core.dic' version 2.4.2 last updated on
2011-04-26.

data item '_exptl_crystal_density_meas' value 'not measured' was
changed to '?' -- the value is perceived as not measured.

Automatic conversion script
Id: cif_fix_values 6909 2019-04-08 15:41:33Z antanas 
;
_cod_original_sg_symbol_H-M C2/m
_cod_database_code 7235561

loop_
_symmetry_equiv_pos_as_xyz
'x, y, z'
'-x, y, -z'
'x+1/2, y+1/2, z'
'-x+1/2, y+1/2, -z'
'-x, -y, -z'
'x, -y, z'
'-x+1/2, -y+1/2, -z'
'x+1/2, -y+1/2, z'

loop_
_atom_site_label
_atom_site_type_symbol
_atom_site_fract_x
_atom_site_fract_y
_atom_site_fract_z
_atom_site_U_iso_or_equiv
_atom_site_adp_type
_atom_site_occupancy
_atom_site_symmetry_multiplicity
_atom_site_calc_flag
_atom_site_refinement_flags
Cu1 Cu 0.5000 0.28002(2) 0.0000 0.03130(17) Uani 1 2 d S
Cl1 Cl 0.35440(8) 0.21456(4) -0.05099(8) 0.0510(3) Uani 1 1 d .
Cl2 Cl 0.45031(8) 0.34561(4) 0.10168(7) 0.0465(2) Uani 1 1 d .
O1W O 0.2407(5) 0.05320(17) 0.5514(4) 0.1083(15) Uani 1 1 d .
O2W O 0.7373(3) 0.08629(14) 0.1510(3) 0.0633(8) Uani 1 1 d .
O3W O 0.0559(3) 0.05441(14) 0.7053(3) 0.0721(9) Uani 1 1 d .
O1 O 0.57645(19) 0.08140(11) 0.2377(2) 0.0403(6) Uani 1 1 d .
N1 N 0.2163(2) 0.05445(13) 0.1821(2) 0.0344(6) Uani 1 1 d .
C1 C 0.1498(4) 0.0000 0.1446(4) 0.0376(10) Uani 1 2 d S
H1A H 0.1103 0.0000 0.0613 0.045 Uiso 1 2 calc SR
H1B H 0.0921 0.0000 0.1730 0.045 Uiso 1 2 calc SR
O2 O 0.15859(19) 0.08169(11) 0.3211(2) 0.0398(6) Uani 1 1 d .
N2 N 0.3617(2) 0.20880(12) 0.4239(2) 0.0318(6) Uani 1 1 d .
C2 C 0.3998(4) 0.0000 0.0944(4) 0.0342(10) Uani 1 2 d S
H2A H 0.3442 0.0000 0.0143 0.041 Uiso 1 2 calc SR
H2B H 0.4756 0.0000 0.0970 0.041 Uiso 1 2 calc SR
O3 O 0.7081(2) 0.16886(11) 0.4554(2) 0.0400(5) Uani 1 1 d .
N3 N 0.3860(2) 0.05441(12) 0.1478(2) 0.0330(6) Uani 1 1 d .
C3 C 0.4984(3) 0.19937(15) 0.2675(3) 0.0321(7) Uani 1 1 d .
H3A H 0.5672 0.1957 0.2564 0.039 Uiso 1 1 calc R
H3B H 0.4542 0.2327 0.2208 0.039 Uiso 1 1 calc R
N4 N 0.5308(2) 0.21299(12) 0.3872(2) 0.0318(6) Uani 1 1 d .
C4 C 0.3066(3) 0.14453(14) 0.1749(2) 0.0301(6) Uani 1 1 d .
H4A H 0.2741 0.1764 0.1173 0.036 Uiso 1 1 calc R
N5 N 0.2596(2) 0.14541(12) 0.2581(2) 0.0321(6) Uani 1 1 d .
C5 C 0.2754(3) 0.08144(15) 0.1209(3) 0.0311(7) Uani 1 1 d .
H5A H 0.2267 0.0833 0.0379 0.037 Uiso 1 1 calc R
N6 N 0.4317(2) 0.14472(12) 0.2278(2) 0.0313(6) Uani 1 1 d .
C6 C 0.4601(3) 0.24417(14) 0.4328(3) 0.0306(7) Uani 1 1 d .
C7 C 0.2072(3) 0.09309(15) 0.2597(3) 0.0327(7) Uani 1 1 d .
C8 C 0.4242(4) 0.30604(16) 0.3776(3) 0.0453(9) Uani 1 1 d .
H8A H 0.3803 0.3016 0.2961 0.068 Uiso 1 1 calc R
H8B H 0.4913 0.3297 0.3932 0.068 Uiso 1 1 calc R
H8C H 0.3785 0.3258 0.4089 0.068 Uiso 1 1 calc R
C9 C 0.6328(3) 0.19370(14) 0.4708(3) 0.0306(6) Uani 1 1 d .
C10 C 0.2570(3) 0.19880(15) 0.3207(3) 0.0331(7) Uani 1 1 d .
H10A H 0.2425 0.2334 0.2707 0.040 Uiso 1 1 calc R
H10B H 0.1938 0.1955 0.3413 0.040 Uiso 1 1 calc R
C11 C 0.4742(3) 0.09275(14) 0.2076(3) 0.0307(6) Uani 1 1 d .

loop_
_atom_site_aniso_label
_atom_site_aniso_U_11
_atom_site_aniso_U_22
_atom_site_aniso_U_33
_atom_site_aniso_U_23
_atom_site_aniso_U_13
_atom_site_aniso_U_12
Cu1 0.0305(3) 0.0328(3) 0.0302(3) 0.000 0.0130(2) 0.000
Cl1 0.0507(5) 0.0476(6) 0.0516(5) -0.0018(4) 0.0196(4) -0.0163(4)
Cl2 0.0425(5) 0.0516(6) 0.0432(5) -0.0108(4) 0.0167(4) 0.0064(4)
O1W 0.158(4) 0.062(2) 0.091(3) -0.004(2) 0.042(3) -0.033(3)
O2W 0.078(2) 0.0528(18) 0.079(2) 0.0070(15) 0.0529(18) 0.0096(15)
O3W 0.067(2) 0.0548(19) 0.112(3) 0.0068(18) 0.056(2) 0.0126(16)
O1 0.0312(12) 0.0398(14) 0.0538(14) -0.0001(11) 0.0222(11) 0.0038(10)
N1 0.0288(13) 0.0370(15) 0.0408(14) 0.0010(12) 0.0183(12) 0.0014(11)
C1 0.020(2) 0.042(3) 0.044(3) 0.000 0.0086(19) 0.000
O2 0.0339(12) 0.0486(15) 0.0421(13) 0.0053(11) 0.0213(11) -0.0002(11)
N2 0.0344(14) 0.0332(15) 0.0326(13) 0.0031(10) 0.0193(12) 0.0016(11)
C2 0.041(2) 0.036(3) 0.033(2) 0.000 0.023(2) 0.000
O3 0.0377(12) 0.0460(14) 0.0448(13) -0.0016(10) 0.0260(11) 0.0047(11)
N3 0.0315(13) 0.0347(15) 0.0355(14) -0.0024(11) 0.0174(12) 0.0041(11)
C3 0.0378(17) 0.0330(17) 0.0338(15) 0.0021(13) 0.0234(14) -0.0020(13)
N4 0.0356(14) 0.0341(15) 0.0312(13) 0.0002(10) 0.0198(12) 0.0039(11)
C4 0.0294(15) 0.0340(17) 0.0281(14) 0.0070(12) 0.0138(13) 0.0085(13)
N5 0.0302(13) 0.0361(15) 0.0333(13) 0.0027(11) 0.0169(11) 0.0017(11)
C5 0.0278(15) 0.0360(17) 0.0287(15) 0.0044(12) 0.0117(13) 0.0034(13)
N6 0.0293(13) 0.0301(14) 0.0364(14) 0.0027(11) 0.0162(11) 0.0032(11)
C6 0.0386(17) 0.0256(16) 0.0368(17) 0.0020(12) 0.0249(15) 0.0029(13)
C7 0.0248(14) 0.0389(18) 0.0318(15) 0.0081(13) 0.0100(13) 0.0075(13)
C8 0.061(2) 0.0310(18) 0.056(2) 0.0112(16) 0.037(2) 0.0088(17)
C9 0.0348(16) 0.0252(16) 0.0377(16) -0.0006(12) 0.0212(14) -0.0032(13)
C10 0.0275(15) 0.0370(18) 0.0384(16) 0.0053(13) 0.0178(13) 0.0081(13)
C11 0.0326(16) 0.0338(17) 0.0293(15) 0.0052(12) 0.0168(13) 0.0041(13)

loop_
_atom_type_symbol
_atom_type_description
_atom_type_scat_dispersion_real
_atom_type_scat_dispersion_imag
_atom_type_scat_source
C C 0.0033 0.0016 'International Tables Vol C Tables 4.2.6.8 and 6.1.1.4'
H H 0.0000 0.0000 'International Tables Vol C Tables 4.2.6.8 and 6.1.1.4'
Cl Cl 0.1484 0.1585 'International Tables Vol C Tables 4.2.6.8 and 6.1.1.4'
Cu Cu 0.3201 1.2651 'International Tables Vol C Tables 4.2.6.8 and 6.1.1.4'
N N 0.0061 0.0033 'International Tables Vol C Tables 4.2.6.8 and 6.1.1.4'
O O 0.0106 0.0060 'International Tables Vol C Tables 4.2.6.8 and 6.1.1.4'

loop_
_geom_angle_atom_site_label_1
_geom_angle_atom_site_label_2
_geom_angle_atom_site_label_3
_geom_angle
_geom_angle_site_symmetry_1
_geom_angle_site_symmetry_3
Cl2 Cu1 Cl2 98.79(7) . 2_655
Cl2 Cu1 Cl1 99.92(5) . .
Cl2 Cu1 Cl1 132.24(4) 2_655 .
Cl2 Cu1 Cl1 132.24(4) . 2_655
Cl2 Cu1 Cl1 99.92(5) 2_655 2_655
Cl1 Cu1 Cl1 99.09(7) . 2_655
C7 N1 C1 123.0(3) . .
C7 N1 C5 112.2(3) . .
C1 N1 C5 123.0(3) . .
N1 C1 N1 114.2(4) . 6
N1 C1 H1A 108.7 . .
N1 C1 H1A 108.7 6 .
N1 C1 H1B 108.7 . .
N1 C1 H1B 108.7 6 .
H1A C1 H1B 107.6 . .
C9 N2 C10 119.8(3) 2_656 .
C9 N2 C6 113.0(3) 2_656 .
C10 N2 C6 126.2(2) . .
N3 C2 N3 113.9(3) 6 .
N3 C2 H2A 108.8 6 .
N3 C2 H2A 108.8 . .
N3 C2 H2B 108.8 6 .
N3 C2 H2B 108.8 . .
H2A C2 H2B 107.7 . .
C11 N3 C2 123.0(3) . .
C11 N3 C5 111.9(3) . .
C2 N3 C5 123.4(3) . .
N4 C3 N6 113.8(2) . .
N4 C3 H3A 108.8 . .
N6 C3 H3A 108.8 . .
N4 C3 H3B 108.8 . .
N6 C3 H3B 108.8 . .
H3A C3 H3B 107.7 . .
C9 N4 C3 120.6(2) . .
C9 N4 C6 113.1(2) . .
C3 N4 C6 126.2(3) . .
N5 C4 N6 113.3(2) . .
N5 C4 C5 103.6(2) . .
N6 C4 C5 103.5(2) . .
N5 C4 H4A 112.0 . .
N6 C4 H4A 112.0 . .
C5 C4 H4A 112.0 . .
C7 N5 C10 124.1(2) . .
C7 N5 C4 112.2(3) . .
C10 N5 C4 123.2(3) . .
N3 C5 N1 113.7(3) . .
N3 C5 C4 103.5(2) . .
N1 C5 C4 103.1(2) . .
N3 C5 H5A 112.0 . .
N1 C5 H5A 112.0 . .
C4 C5 H5A 112.0 . .
C11 N6 C3 123.6(3) . .
C11 N6 C4 111.8(3) . .
C3 N6 C4 122.5(3) . .
N2 C6 N4 113.3(3) . .
N2 C6 C8 111.8(3) . .
N4 C6 C8 110.8(2) . .
N2 C6 C6 102.3(2) . 2_656
N4 C6 C6 102.6(3) . 2_656
C8 C6 C6 115.56(19) . 2_656
O2 C7 N5 126.0(3) . .
O2 C7 N1 125.1(3) . .
N5 C7 N1 108.9(3) . .
C6 C8 H8A 109.5 . .
C6 C8 H8B 109.5 . .
H8A C8 H8B 109.5 . .
C6 C8 H8C 109.5 . .
H8A C8 H8C 109.5 . .
H8B C8 H8C 109.5 . .
O3 C9 N4 125.9(3) . .
O3 C9 N2 125.4(3) . 2_656
N4 C9 N2 108.7(3) . 2_656
N2 C10 N5 113.6(2) . .
N2 C10 H10A 108.8 . .
N5 C10 H10A 108.8 . .
N2 C10 H10B 108.8 . .
N5 C10 H10B 108.8 . .
H10A C10 H10B 107.7 . .
O1 C11 N6 125.9(3) . .
O1 C11 N3 124.8(3) . .
N6 C11 N3 109.3(3) . .

loop_
_geom_bond_atom_site_label_1
_geom_bond_atom_site_label_2
_geom_bond_distance
_geom_bond_site_symmetry_2
Cu1 Cl2 2.2424(11) .
Cu1 Cl2 2.2424(11) 2_655
Cu1 Cl1 2.2445(12) .
Cu1 Cl1 2.2445(12) 2_655
O1 C11 1.235(4) .
N1 C7 1.366(4) .
N1 C1 1.443(4) .
N1 C5 1.454(4) .
C1 N1 1.443(4) 6
C1 H1A 0.9700 .
C1 H1B 0.9700 .
O2 C7 1.240(4) .
N2 C9 1.376(4) 2_656
N2 C10 1.446(4) .
N2 C6 1.462(4) .
C2 N3 1.444(3) 6
C2 N3 1.444(3) .
C2 H2A 0.9700 .
C2 H2B 0.9700 .
O3 C9 1.214(4) .
N3 C11 1.364(4) .
N3 C5 1.451(4) .
C3 N4 1.448(4) .
C3 N6 1.450(4) .
C3 H3A 0.9700 .
C3 H3B 0.9700 .
N4 C9 1.361(4) .
N4 C6 1.467(4) .
C4 N5 1.454(4) .
C4 N6 1.460(4) .
C4 C5 1.541(5) .
C4 H4A 0.9800 .
N5 C7 1.353(4) .
N5 C10 1.447(4) .
C5 H5A 0.9800 .
N6 C11 1.356(4) .
C6 C8 1.526(5) .
C6 C6 1.588(6) 2_656
C8 H8A 0.9600 .
C8 H8B 0.9600 .
C8 H8C 0.9600 .
C9 N2 1.376(4) 2_656
C10 H10A 0.9700 .
C10 H10B 0.9700 .

loop_
_geom_torsion_atom_site_label_1
_geom_torsion_atom_site_label_2
_geom_torsion_atom_site_label_3
_geom_torsion_atom_site_label_4
_geom_torsion
_geom_torsion_site_symmetry_1
_geom_torsion_site_symmetry_4
C7 N1 C1 N1 -112.2(4) . 6
C5 N1 C1 N1 84.4(5) . 6
N3 C2 N3 C11 111.6(4) 6 .
N3 C2 N3 C5 -84.0(4) 6 .
N6 C3 N4 C9 92.5(3) . .
N6 C3 N4 C6 -83.7(4) . .
N6 C4 N5 C7 -111.3(3) . .
C5 C4 N5 C7 0.1(3) . .
N6 C4 N5 C10 76.0(4) . .
C5 C4 N5 C10 -172.6(3) . .
C11 N3 C5 N1 -111.6(3) . .
C2 N3 C5 N1 82.5(4) . .
C11 N3 C5 C4 -0.6(3) . .
C2 N3 C5 C4 -166.4(3) . .
C7 N1 C5 N3 112.8(3) . .
C1 N1 C5 N3 -82.3(4) . .
C7 N1 C5 C4 1.5(3) . .
C1 N1 C5 C4 166.4(3) . .
N5 C4 C5 N3 -119.6(2) . .
N6 C4 C5 N3 -1.1(3) . .
N5 C4 C5 N1 -0.9(3) . .
N6 C4 C5 N1 117.5(2) . .
N4 C3 N6 C11 -106.0(3) . .
N4 C3 N6 C4 92.0(3) . .
N5 C4 N6 C11 114.0(3) . .
C5 C4 N6 C11 2.5(3) . .
N5 C4 N6 C3 -82.1(3) . .
C5 C4 N6 C3 166.4(2) . .
C9 N2 C6 N4 115.2(3) 2_656 .
C10 N2 C6 N4 -76.2(4) . .
C9 N2 C6 C8 -118.8(3) 2_656 .
C10 N2 C6 C8 49.8(4) . .
C9 N2 C6 C6 5.5(3) 2_656 2_656
C10 N2 C6 C6 174.1(3) . 2_656
C9 N4 C6 N2 -107.2(3) . .
C3 N4 C6 N2 69.2(4) . .
C9 N4 C6 C8 126.2(3) . .
C3 N4 C6 C8 -57.4(4) . .
C9 N4 C6 C6 2.3(3) . 2_656
C3 N4 C6 C6 178.8(3) . 2_656
C10 N5 C7 O2 -6.4(5) . .
C4 N5 C7 O2 -179.0(3) . .
C10 N5 C7 N1 173.5(3) . .
C4 N5 C7 N1 0.9(3) . .
C1 N1 C7 O2 13.4(5) . .
C5 N1 C7 O2 178.4(3) . .
C1 N1 C7 N5 -166.5(3) . .
C5 N1 C7 N5 -1.5(3) . .
C3 N4 C9 O3 6.3(5) . .
C6 N4 C9 O3 -177.0(3) . .
C3 N4 C9 N2 -175.7(3) . 2_656
C6 N4 C9 N2 1.0(3) . 2_656
C9 N2 C10 N5 -101.1(3) 2_656 .
C6 N2 C10 N5 91.1(4) . .
C7 N5 C10 N2 102.9(3) . .
C4 N5 C10 N2 -85.3(3) . .
C3 N6 C11 O1 13.1(5) . .
C4 N6 C11 O1 176.8(3) . .
C3 N6 C11 N3 -166.7(3) . .
C4 N6 C11 N3 -3.0(3) . .
C2 N3 C11 O1 -11.6(5) . .
C5 N3 C11 O1 -177.6(3) . .
C2 N3 C11 N6 168.1(3) . .
C5 N3 C11 N6 2.2(3) . .
